data_1514712
loop_
_publ_author_name
'Liu, Bo'
'Huang, Yumin'
'Lan, Jingbo'
'Song, Feijie'
'You, Jingsong'

_publ_section_title
;
 Pd-catalyzed oxidative C--H/C--H cross-coupling of pyridines with
 heteroarenes
;
_journal_issue 5
_journal_name_full 'Chemical Science'
_journal_page_first 2163
_journal_paper_doi 10.1039/c3sc50348h
_journal_volume 4
_journal_year 2013
_chemical_formula_moiety 'C15 H17 N5 O2'
_chemical_formula_sum 'C15 H17 N5 O2'
_chemical_formula_weight 299.34
_chemical_name_systematic
;
?
;
_space_group_crystal_system monoclinic
_space_group_IT_number 14
_space_group_name_Hall '-P 2ybc'
_space_group_name_H-M_alt 'P 1 21/c 1'
_symmetry_space_group_name_Hall '-P 2ybc'
_symmetry_space_group_name_H-M 'P 1 21/c 1'
_atom_sites_solution_hydrogens geom
_atom_sites_solution_primary direct
_atom_sites_solution_secondary difmap
_audit_creation_date 2012-08-09
_audit_creation_method
;
Olex2 1.1
(compiled 2011.11.01 svn.r2039, GUI svn.r3906)
;
_cell_angle_alpha 90.00
_cell_angle_beta 102.269(5)
_cell_angle_gamma 90.00
_cell_formula_units_Z 4
_cell_length_a 10.8034(5)
_cell_length_b 6.9959(3)
_cell_length_c 19.4702(11)
_cell_measurement_reflns_used 1431
_cell_measurement_temperature 293(2)
_cell_measurement_theta_max 29.0419
_cell_measurement_theta_min 2.9058
_cell_volume 1437.94(12)
_computing_cell_refinement
;
CrysAlisPro, Agilent Technologies,
Version 1.171.35.21 (release 20-01-2012 CrysAlis171 .NET)
(compiled Jan 23 2012,18:06:46)
;
_computing_data_collection
;
CrysAlisPro, Agilent Technologies,
Version 1.171.35.21 (release 20-01-2012 CrysAlis171 .NET)
(compiled Jan 23 2012,18:06:46)
;
_computing_data_reduction
;
CrysAlisPro, Agilent Technologies,
Version 1.171.35.21 (release 20-01-2012 CrysAlis171 .NET)
(compiled Jan 23 2012,18:06:46)
;
_computing_molecular_graphics
;
O. V. Dolomanov, L. J. Bourhis, R. J. Gildea, J. A. K. Howard and H. Puschmann,
OLEX2: a complete structure solution, refinement and analysis program.
J. Appl. Cryst. (2009). 42, 339-341.
;
_computing_publication_material
;
O. V. Dolomanov, L. J. Bourhis, R. J. Gildea, J. A. K. Howard and H. Puschmann,
OLEX2: a complete structure solution, refinement and analysis program.
J. Appl. Cryst. (2009). 42, 339-341.
;
_computing_structure_refinement
;
SHELXL, G.M. Sheldrick, Acta Cryst.
2008). A64, 112-122
;
_computing_structure_solution
;
SHELXS, G.M. Sheldrick, Acta Cryst.
(2008). A64, 112-122
;
_diffrn_ambient_temperature 293.15
_diffrn_detector_area_resol_mean 16.0874
_diffrn_measured_fraction_theta_full 0.999
_diffrn_measured_fraction_theta_max 0.999
_diffrn_measurement_details
;
1 omega -10.00 24.00 1.0000 8.0000
omega____ theta____ kappa____ phi______ frames
- -16.8924 -99.0000 -180.0000 34
2 omega -48.00 42.00 1.0000 8.0000
omega____ theta____ kappa____ phi______ frames
- 19.8611 -37.0000 120.0000 90
3 omega -22.00 81.00 1.0000 8.0000
omega____ theta____ kappa____ phi______ frames
- 19.8611 19.0000 -39.0000 103
;
_diffrn_measurement_device_type 'Xcalibur, Eos'
_diffrn_measurement_method '\w scans'
_diffrn_orient_matrix_UB_11 -0.0277287000
_diffrn_orient_matrix_UB_12 0.0137805000
_diffrn_orient_matrix_UB_13 0.0295449000
_diffrn_orient_matrix_UB_21 -0.0605378000
_diffrn_orient_matrix_UB_22 -0.0209885000
_diffrn_orient_matrix_UB_23 -0.0210568000
_diffrn_orient_matrix_UB_31 0.0090527000
_diffrn_orient_matrix_UB_32 -0.0981865000
_diffrn_orient_matrix_UB_33 0.0086414000
_diffrn_radiation_monochromator graphite
_diffrn_radiation_type 'Mo K\a'
_diffrn_radiation_wavelength 0.7107
_diffrn_reflns_av_R_equivalents 0.0279
_diffrn_reflns_av_unetI/netI 0.0469
_diffrn_reflns_limit_h_max 11
_diffrn_reflns_limit_h_min -13
_diffrn_reflns_limit_k_max 8
_diffrn_reflns_limit_k_min -8
_diffrn_reflns_limit_l_max 19
_diffrn_reflns_limit_l_min -24
_diffrn_reflns_number 6064
_diffrn_reflns_theta_full 26.37
_diffrn_reflns_theta_max 26.37
_diffrn_reflns_theta_min 3.10
_diffrn_source 'Enhance (Mo) X-ray Source'
_diffrn_source_current n/a
_diffrn_source_voltage n/a
_exptl_absorpt_coefficient_mu 0.096
_exptl_absorpt_correction_T_max 1.00000
_exptl_absorpt_correction_T_min 0.76276
_exptl_absorpt_correction_type multi-scan
_exptl_absorpt_process_details
;
CrysAlisPro, Agilent Technologies,
Version 1.171.35.21 (release 20-01-2012 CrysAlis171 .NET)
(compiled Jan 23 2012,18:06:46)
Empirical absorption correction using spherical harmonics,
implemented in SCALE3 ABSPACK scaling algorithm.
;
_exptl_crystal_colour colorless
_exptl_crystal_density_diffrn 1.383
_exptl_crystal_density_method 'not measured'
_exptl_crystal_description block
_exptl_crystal_F_000 632
_exptl_crystal_size_max 0.40
_exptl_crystal_size_mid 0.35
_exptl_crystal_size_min 0.32
_refine_diff_density_max 0.203
_refine_diff_density_min -0.338
_refine_diff_density_rms 0.073
_refine_ls_extinction_method none
_refine_ls_goodness_of_fit_ref 1.041
_refine_ls_hydrogen_treatment constr
_refine_ls_matrix_type full
_refine_ls_number_parameters 202
_refine_ls_number_reflns 2938
_refine_ls_number_restraints 0
_refine_ls_restrained_S_all 1.041
_refine_ls_R_factor_all 0.0827
_refine_ls_R_factor_gt 0.0546
_refine_ls_shift/su_max 0.000
_refine_ls_shift/su_mean 0.000
_refine_ls_structure_factor_coef Fsqd
_refine_ls_weighting_details 'calc w=1/[\s^2^(Fo^2^)+(0.0705P)^2^+0.0000P] where P=(Fo^2^+2Fc^2^)/3'
_refine_ls_weighting_scheme calc
_refine_ls_wR_factor_gt 0.1281
_refine_ls_wR_factor_ref 0.1519
_reflns_number_gt 1973
_reflns_number_total 2938
_reflns_threshold_expression >2sigma(I)
_cod_data_source_file c3sc50348h.txt
_cod_data_source_block 120809_s4_2230
_cod_original_cell_volume 1437.95(13)
_cod_database_code 1514712
_chemical_oxdiff_formula C12H10N4O3
_reflns_odcompleteness_completeness 99.81
_reflns_odcompleteness_iscentric 1
_reflns_odcompleteness_theta 26.32

loop_
_space_group_symop_id
_space_group_symop_operation_xyz
1 'x, y, z'
2 '-x, y+1/2, -z+1/2'
3 '-x, -y, -z'
4 'x, -y-1/2, z-1/2'

loop_
_atom_site_label
_atom_site_type_symbol
_atom_site_fract_x
_atom_site_fract_y
_atom_site_fract_z
_atom_site_U_iso_or_equiv
_atom_site_adp_type
_atom_site_occupancy
_atom_site_symmetry_multiplicity
_atom_site_calc_flag
_atom_site_refinement_flags
O1 O 0.51363(13) 0.7261(2) 0.04789(9) 0.0625(5) Uani 1 1 d .
O2 O 0.90969(14) 0.7945(2) 0.00302(8) 0.0602(5) Uani 1 1 d .
N1 N 0.71264(15) 0.7617(2) 0.02682(9) 0.0428(4) Uani 1 1 d .
N2 N 0.67896(14) 0.7077(2) 0.14114(9) 0.0374(4) Uani 1 1 d .
N3 N 1.00758(14) 0.76605(19) 0.16440(8) 0.0333(4) Uani 1 1 d .
N4 N 0.86830(14) 0.71208(19) 0.23313(9) 0.0341(4) Uani 1 1 d .
N5 N 1.21037(15) 0.7219(2) 0.29268(9) 0.0403(4) Uani 1 1 d .
C1 C 0.62755(18) 0.7315(2) 0.07115(12) 0.0409(5) Uani 1 1 d .
C2 C 0.84504(19) 0.7728(2) 0.04704(11) 0.0386(5) Uani 1 1 d .
C3 C 0.88835(17) 0.7567(2) 0.12146(11) 0.0332(4) Uani 1 1 d .
C4 C 0.80763(17) 0.7250(2) 0.16551(10) 0.0320(4) Uani 1 1 d .
C5 C 0.99058(17) 0.7384(2) 0.23106(10) 0.0315(4) Uani 1 1 d .
C6 C 0.6537(2) 0.7855(3) -0.04783(12) 0.0649(7) Uani 1 1 d .
H6A H 0.6063 0.6728 -0.0647 0.097 Uiso 1 1 calc R
H6B H 0.7183 0.8056 -0.0741 0.097 Uiso 1 1 calc R
H6C H 0.5979 0.8939 -0.0535 0.097 Uiso 1 1 calc R
C7 C 0.59567(17) 0.6590(3) 0.18900(11) 0.0445(5) Uani 1 1 d .
H7A H 0.6434 0.5854 0.2280 0.053 Uiso 1 1 calc R
H7B H 0.5272 0.5790 0.1642 0.053 Uiso 1 1 calc R
C8 C 0.5405(2) 0.8303(3) 0.21735(14) 0.0696(8) Uani 1 1 d .
H8A H 0.4910 0.9021 0.1792 0.104 Uiso 1 1 calc R
H8B H 0.6076 0.9091 0.2427 0.104 Uiso 1 1 calc R
H8C H 0.4874 0.7896 0.2484 0.104 Uiso 1 1 calc R
C9 C 1.12415(17) 0.8149(3) 0.13979(11) 0.0440(5) Uani 1 1 d .
H9A H 1.1815 0.8838 0.1766 0.053 Uiso 1 1 calc R
H9B H 1.1027 0.8982 0.0992 0.053 Uiso 1 1 calc R
C10 C 1.18951(19) 0.6390(3) 0.12045(13) 0.0591(6) Uani 1 1 d .
H10A H 1.1325 0.5696 0.0845 0.089 Uiso 1 1 calc R
H10B H 1.2146 0.5593 0.1612 0.089 Uiso 1 1 calc R
H10C H 1.2631 0.6760 0.1034 0.089 Uiso 1 1 calc R
C11 C 1.08854(17) 0.7387(2) 0.29635(10) 0.0325(4) Uani 1 1 d .
C12 C 1.05006(19) 0.7535(2) 0.35961(11) 0.0397(5) Uani 1 1 d .
H12 H 0.9644 0.7626 0.3602 0.048 Uiso 1 1 calc R
C13 C 1.1393(2) 0.7546(3) 0.42129(12) 0.0483(5) Uani 1 1 d .
H13 H 1.1150 0.7649 0.4642 0.058 Uiso 1 1 calc R
C14 C 1.2654(2) 0.7403(2) 0.41882(12) 0.0468(6) Uani 1 1 d .
H14 H 1.3283 0.7424 0.4596 0.056 Uiso 1 1 calc R
C15 C 1.29480(19) 0.7229(3) 0.35372(12) 0.0442(5) Uani 1 1 d .
H15 H 1.3799 0.7109 0.3521 0.053 Uiso 1 1 calc R

loop_
_atom_site_aniso_label
_atom_site_aniso_U_11
_atom_site_aniso_U_22
_atom_site_aniso_U_33
_atom_site_aniso_U_23
_atom_site_aniso_U_13
_atom_site_aniso_U_12
O1 0.0298(8) 0.0956(12) 0.0555(11) -0.0032(8) -0.0059(8) 0.0014(7)
O2 0.0474(9) 0.0998(11) 0.0344(9) 0.0033(8) 0.0107(7) -0.0026(8)
N1 0.0345(9) 0.0564(10) 0.0339(10) -0.0014(8) -0.0011(8) 0.0032(7)
N2 0.0262(8) 0.0470(9) 0.0374(10) 0.0019(8) 0.0036(7) 0.0006(6)
N3 0.0260(8) 0.0430(9) 0.0309(9) 0.0001(7) 0.0057(7) -0.0005(6)
N4 0.0282(8) 0.0410(8) 0.0322(9) 0.0004(7) 0.0041(7) -0.0006(6)
N5 0.0303(9) 0.0520(9) 0.0364(10) 0.0012(8) 0.0023(7) 0.0014(7)
C1 0.0308(11) 0.0473(11) 0.0423(12) -0.0040(10) 0.0027(9) 0.0029(8)
C2 0.0344(11) 0.0464(11) 0.0342(11) -0.0004(9) 0.0058(9) 0.0016(8)
C3 0.0272(10) 0.0384(10) 0.0331(11) 0.0013(8) 0.0043(8) 0.0005(7)
C4 0.0275(10) 0.0327(9) 0.0342(11) 0.0014(8) 0.0025(8) 0.0022(7)
C5 0.0301(10) 0.0325(9) 0.0309(10) 0.0002(8) 0.0040(8) 0.0003(7)
C6 0.0500(15) 0.1047(18) 0.0339(13) -0.0011(13) -0.0046(11) 0.0070(12)
C7 0.0324(11) 0.0520(11) 0.0506(13) 0.0049(10) 0.0118(9) -0.0037(8)
C8 0.0745(18) 0.0671(14) 0.080(2) -0.0081(14) 0.0440(16) -0.0013(12)
C9 0.0318(11) 0.0619(12) 0.0388(12) 0.0042(10) 0.0085(9) -0.0072(9)
C10 0.0433(13) 0.0822(15) 0.0550(15) 0.0000(13) 0.0174(11) 0.0111(11)
C11 0.0323(10) 0.0309(9) 0.0323(11) 0.0010(8) 0.0026(8) 0.0000(7)
C12 0.0341(11) 0.0501(11) 0.0347(11) 0.0010(9) 0.0070(9) 0.0001(8)
C13 0.0477(13) 0.0626(13) 0.0339(12) -0.0017(10) 0.0069(10) -0.0039(9)
C14 0.0434(12) 0.0527(12) 0.0377(12) 0.0023(10) -0.0062(10) -0.0045(9)
C15 0.0298(10) 0.0566(12) 0.0431(13) 0.0020(10) 0.0005(9) -0.0002(8)

loop_
_atom_type_symbol
_atom_type_description
_atom_type_scat_dispersion_real
_atom_type_scat_dispersion_imag
_atom_type_scat_source
C C 0.0033 0.0016 'International Tables Vol C Tables 4.2.6.8 and 6.1.1.4'
H H 0.0000 0.0000 'International Tables Vol C Tables 4.2.6.8 and 6.1.1.4'
N N 0.0061 0.0033 'International Tables Vol C Tables 4.2.6.8 and 6.1.1.4'
O O 0.0106 0.0060 'International Tables Vol C Tables 4.2.6.8 and 6.1.1.4'

loop_
_geom_angle_atom_site_label_1
_geom_angle_atom_site_label_2
_geom_angle_atom_site_label_3
_geom_angle
C1 N1 C6 115.02(17)
C2 N1 C1 126.70(18)
C2 N1 C6 118.28(18)
C1 N2 C4 119.97(18)
C1 N2 C7 119.15(16)
C4 N2 C7 120.86(17)
C3 N3 C9 124.32(16)
C5 N3 C3 105.84(15)
C5 N3 C9 129.61(16)
C5 N4 C4 103.87(16)
C15 N5 C11 116.45(18)
O1 C1 N1 121.2(2)
O1 C1 N2 122.1(2)
N2 C1 N1 116.76(17)
O2 C2 N1 120.6(2)
O2 C2 C3 127.36(19)
N1 C2 C3 112.01(17)
N3 C3 C2 132.28(18)
C4 C3 N3 105.41(17)
C4 C3 C2 122.32(18)
N4 C4 N2 125.39(18)
N4 C4 C3 112.52(17)
C3 C4 N2 122.09(19)
N3 C5 C11 127.23(17)
N4 C5 N3 112.37(17)
N4 C5 C11 120.40(18)
N1 C6 H6A 109.5
N1 C6 H6B 109.5
N1 C6 H6C 109.5
H6A C6 H6B 109.5
H6A C6 H6C 109.5
H6B C6 H6C 109.5
N2 C7 H7A 108.9
N2 C7 H7B 108.9
N2 C7 C8 113.28(16)
H7A C7 H7B 107.7
C8 C7 H7A 108.9
C8 C7 H7B 108.9
C7 C8 H8A 109.5
C7 C8 H8B 109.5
C7 C8 H8C 109.5
H8A C8 H8B 109.5
H8A C8 H8C 109.5
H8B C8 H8C 109.5
N3 C9 H9A 109.3
N3 C9 H9B 109.3
N3 C9 C10 111.63(15)
H9A C9 H9B 108.0
C10 C9 H9A 109.3
C10 C9 H9B 109.3
C9 C10 H10A 109.5
C9 C10 H10B 109.5
C9 C10 H10C 109.5
H10A C10 H10B 109.5
H10A C10 H10C 109.5
H10B C10 H10C 109.5
N5 C11 C5 119.26(18)
N5 C11 C12 122.59(18)
C12 C11 C5 118.15(17)
C11 C12 H12 120.3
C13 C12 C11 119.43(19)
C13 C12 H12 120.3
C12 C13 H13 120.5
C12 C13 C14 119.1(2)
C14 C13 H13 120.5
C13 C14 H14 121.2
C15 C14 C13 117.6(2)
C15 C14 H14 121.2
N5 C15 C14 124.90(19)
N5 C15 H15 117.5
C14 C15 H15 117.5

loop_
_geom_bond_atom_site_label_1
_geom_bond_atom_site_label_2
_geom_bond_distance
O1 C1 1.218(2)
O2 C2 1.225(2)
N1 C1 1.404(3)
N1 C2 1.403(2)
N1 C6 1.467(3)
N2 C1 1.368(3)
N2 C4 1.375(2)
N2 C7 1.466(2)
N3 C3 1.380(2)
N3 C5 1.363(3)
N3 C9 1.480(2)
N4 C4 1.343(2)
N4 C5 1.343(2)
N5 C11 1.338(2)
N5 C15 1.336(3)
C2 C3 1.429(3)
C3 C4 1.365(3)
C5 C11 1.471(3)
C6 H6A 0.9600
C6 H6B 0.9600
C6 H6C 0.9600
C7 H7A 0.9700
C7 H7B 0.9700
C7 C8 1.495(3)
C8 H8A 0.9600
C8 H8B 0.9600
C8 H8C 0.9600
C9 H9A 0.9700
C9 H9B 0.9700
C9 C10 1.506(3)
C10 H10A 0.9600
C10 H10B 0.9600
C10 H10C 0.9600
C11 C12 1.385(3)
C12 H12 0.9300
C12 C13 1.371(3)
C13 H13 0.9300
C13 C14 1.377(3)
C14 H14 0.9300
C14 C15 1.376(3)
C15 H15 0.9300
